data_4106072
loop_
_publ_author_name
'Miriam M. Gillett-Kunnath'
'Allen G. Oliver'
'Slavi C. Sevov'

_publ_contact_author_address
;
University of Notre Dame
Department of Chemistry and Biochemistry
251 Nieuwland Science Hall
Notre Dame, Indiana 46556
;
_publ_contact_author_email ssevov@nd.edu
_publ_contact_author_name 'Sevov, S. C.'
_publ_section_title
;
 "n-Doping" of Deltahedral Zintl Ions
;
_journal_name_full 'Journal of the American Chemical Society'
_journal_page_first 6560
_journal_page_last 6562
_journal_paper_doi 10.1021/ja200520c
_journal_volume 133
_journal_year 2011
_chemical_formula_moiety '(Ge16 Sb2), 4(C12 H24 K O6), 5(C2 H8 N2)'
_chemical_formula_sum 'C58 H134 Ge16 K4 N10 O24 Sb2'
_chemical_formula_weight 2917.43
_chemical_name_systematic
; 
 (K(18-c-6))4[SbGe8-Ge8Sb] 4en 
;
_space_group_IT_number 14
_symmetry_cell_setting monoclinic
_symmetry_space_group_name_Hall '-P 2ybc'
_symmetry_space_group_name_H-M 'P 1 21/c 1'
_atom_sites_solution_hydrogens geom
_atom_sites_solution_primary direct
_atom_sites_solution_secondary difmap
_audit_creation_method SHELXL-97
_cell_angle_alpha 90.00
_cell_angle_beta 131.022(2)
_cell_angle_gamma 90.00
_cell_formula_units_Z 2
_cell_length_a 14.8186(6)
_cell_length_b 21.0218(8)
_cell_length_c 22.1137(9)
_cell_measurement_reflns_used 10637
_cell_measurement_temperature 100(2)
_cell_measurement_theta_max 26.44
_cell_measurement_theta_min 2.29
_cell_volume 5197.2(4)
_computing_cell_refinement 'Bruker SAINT v7.60A'
_computing_data_collection 'Bruker APEX-II v2008-6'
_computing_data_reduction 'Bruker SAINT v7.60A'
_computing_molecular_graphics SHELXL-XP
_computing_publication_material SHELXTL
_computing_structure_refinement 'SHELXL-97 (Sheldrick, 1997)'
_computing_structure_solution 'SHELXS-97 (Sheldrick, 1990)'
_diffrn_ambient_temperature 100(2)
_diffrn_detector_area_resol_mean 83.33
_diffrn_measured_fraction_theta_full 0.993
_diffrn_measured_fraction_theta_max 0.993
_diffrn_measurement_device_type 'Bruker APEX-II'
_diffrn_measurement_method 'combination of \w/2\q-scans and \f-scans'
_diffrn_radiation_monochromator graphite
_diffrn_radiation_source 'fine-focus sealed tube'
_diffrn_radiation_type MoK\a
_diffrn_radiation_wavelength 0.71073
_diffrn_reflns_av_R_equivalents 0.0974
_diffrn_reflns_av_sigmaI/netI 0.1093
_diffrn_reflns_limit_h_max 17
_diffrn_reflns_limit_h_min -18
_diffrn_reflns_limit_k_max 26
_diffrn_reflns_limit_k_min -26
_diffrn_reflns_limit_l_max 24
_diffrn_reflns_limit_l_min -27
_diffrn_reflns_number 41526
_diffrn_reflns_theta_full 26.44
_diffrn_reflns_theta_max 26.44
_diffrn_reflns_theta_min 1.56
_exptl_absorpt_coefficient_mu 5.282
_exptl_absorpt_correction_T_max 0.9063
_exptl_absorpt_correction_T_min 0.8882
_exptl_absorpt_correction_type empirical
_exptl_absorpt_process_details 'Sheldrick, 2008'
_exptl_crystal_colour red
_exptl_crystal_density_diffrn 1.864
_exptl_crystal_description block
_exptl_crystal_F_000 2868
_exptl_crystal_size_max 0.2
_exptl_crystal_size_mid 0.2
_exptl_crystal_size_min 0.2
_refine_diff_density_max 1.400
_refine_diff_density_min -1.054
_refine_diff_density_rms 0.172
_refine_ls_extinction_method none
_refine_ls_goodness_of_fit_ref 1.022
_refine_ls_hydrogen_treatment constr
_refine_ls_matrix_type full
_refine_ls_number_parameters 517
_refine_ls_number_reflns 10637
_refine_ls_number_restraints 30
_refine_ls_restrained_S_all 1.021
_refine_ls_R_factor_all 0.1193
_refine_ls_R_factor_gt 0.0557
_refine_ls_shift/su_max 0.001
_refine_ls_shift/su_mean 0.000
_refine_ls_structure_factor_coef Fsqd
_refine_ls_weighting_details 'calc w=1/[\s^2^(Fo^2^)+(0.0557P)^2^+1.8504P] where P=(Fo^2^+2Fc^2^)/3'
_refine_ls_weighting_scheme calc
_refine_ls_wR_factor_gt 0.1158
_refine_ls_wR_factor_ref 0.1393
_reflns_number_gt 6186
_reflns_number_total 10637
_reflns_threshold_expression >2sigma(I)
_cod_data_source_file ja200520c_si_003.cif
_cod_data_source_block cmpd2a
_cod_original_sg_symbol_H-M 'P 21/c'
_cod_database_code 4106072

loop_
_symmetry_equiv_pos_as_xyz
'x, y, z'
'-x, y+1/2, -z+1/2'
'-x, -y, -z'
'x, -y-1/2, z-1/2'

loop_
_atom_site_label
_atom_site_type_symbol
_atom_site_fract_x
_atom_site_fract_y
_atom_site_fract_z
_atom_site_U_iso_or_equiv
_atom_site_adp_type
_atom_site_occupancy
_atom_site_symmetry_multiplicity
_atom_site_calc_flag
_atom_site_refinement_flags
Ge1 Ge 0.42864(8) 0.46614(4) 0.44005(5) 0.0305(2) Uani 1 1 d .
Ge2 Ge 0.55054(8) 0.37693(5) 0.44026(5) 0.0344(2) Uani 1 1 d .
Ge3 Ge 0.46894(9) 0.48439(5) 0.34324(5) 0.0356(3) Uani 1 1 d .
Sb4 Sb 0.17198(5) 0.38269(3) 0.28075(3) 0.02977(16) Uani 1 1 d .
Ge5 Ge 0.35447(8) 0.30682(4) 0.32083(5) 0.0316(2) Uani 1 1 d .
Ge6 Ge 0.26684(8) 0.42493(4) 0.21522(5) 0.0318(2) Uani 1 1 d .
Ge7 Ge 0.25524(8) 0.50428(4) 0.29971(5) 0.0331(2) Uani 1 1 d .
Ge8 Ge 0.36828(8) 0.35212(4) 0.43587(5) 0.0305(2) Uani 1 1 d .
Ge9 Ge 0.47343(8) 0.37297(5) 0.29618(5) 0.0359(3) Uani 1 1 d .
K1 K 1.0000 0.0000 1.0000 0.0310(6) Uani 1 2 d S
O1 O 0.9889(5) -0.0627(3) 0.8819(3) 0.0401(16) Uani 1 1 d .
O2 O 0.8338(5) -0.1006(3) 0.9109(3) 0.0345(15) Uani 1 1 d .
O3 O 0.8194(5) -0.0160(3) 1.0036(3) 0.0387(15) Uani 1 1 d .
C1 C 0.9262(8) -0.1218(4) 0.8555(5) 0.044(3) Uani 1 1 d .
H1A H 0.9749 -0.1546 0.8976 0.052 Uiso 1 1 calc R
H1B H 0.9096 -0.1364 0.8065 0.052 Uiso 1 1 calc R
C2 C 0.8098(8) -0.1115(5) 0.8382(5) 0.041(2) Uani 1 1 d .
H2A H 0.7670 -0.0745 0.8021 0.050 Uiso 1 1 calc R
H2B H 0.7580 -0.1494 0.8109 0.050 Uiso 1 1 calc R
C3 C 0.7249(8) -0.0879(4) 0.8957(5) 0.041(2) Uani 1 1 d .
H3A H 0.6716 -0.1255 0.8706 0.050 Uiso 1 1 calc R
H3B H 0.6825 -0.0514 0.8586 0.050 Uiso 1 1 calc R
C4 C 0.7554(8) -0.0733(4) 0.9726(5) 0.039(2) Uani 1 1 d .
H4A H 0.6813 -0.0696 0.9642 0.047 Uiso 1 1 calc R
H4B H 0.8043 -0.1082 1.0113 0.047 Uiso 1 1 calc R
C5 C 0.8377(9) 0.0059(5) 1.0718(6) 0.051(3) Uani 1 1 d .
H5A H 0.8880 -0.0249 1.1162 0.061 Uiso 1 1 calc R
H5B H 0.7597 0.0092 1.0586 0.061 Uiso 1 1 calc R
C6 C 0.8970(8) 0.0690(4) 1.0974(5) 0.041(2) Uani 1 1 d .
H6A H 0.8468 0.1001 1.0533 0.049 Uiso 1 1 calc R
H6B H 0.9082 0.0844 1.1442 0.049 Uiso 1 1 calc R
K2 K 0.90456(18) 0.30910(10) 0.86376(10) 0.0402(5) Uani 1 1 d .
O7 O 1.1070(5) 0.2771(3) 0.8774(3) 0.0365(15) Uani 1 1 d .
O8 O 0.8816(5) 0.3021(3) 0.7265(3) 0.0317(14) Uani 1 1 d .
O9 O 0.6762(5) 0.2898(3) 0.7128(3) 0.0325(14) Uani 1 1 d .
O10 O 0.6970(6) 0.3032(3) 0.8488(4) 0.0443(17) Uani 1 1 d .
O11 O 0.9291(6) 0.2711(3) 0.9976(3) 0.0467(18) Uani 1 1 d .
O12 O 1.1331(6) 0.2968(3) 1.0133(3) 0.0447(17) Uani 1 1 d .
C13 C 1.0923(8) 0.2957(4) 0.8095(5) 0.040(2) Uani 1 1 d .
H13A H 1.1579 0.2779 0.8135 0.048 Uiso 1 1 calc R
H13B H 1.0946 0.3426 0.8071 0.048 Uiso 1 1 calc R
C14 C 0.9742(8) 0.2710(4) 0.7357(5) 0.037(2) Uani 1 1 d .
H14A H 0.9660 0.2790 0.6881 0.045 Uiso 1 1 calc R
H14B H 0.9692 0.2246 0.7404 0.045 Uiso 1 1 calc R
C15 C 0.7672(7) 0.2817(4) 0.6565(5) 0.034(2) Uani 1 1 d .
H15A H 0.7605 0.2350 0.6585 0.041 Uiso 1 1 calc R
H15B H 0.7571 0.2919 0.6087 0.041 Uiso 1 1 calc R
C16 C 0.6725(7) 0.3136(4) 0.6504(4) 0.029(2) Uani 1 1 d .
H16A H 0.6855 0.3601 0.6560 0.035 Uiso 1 1 calc R
H16B H 0.5932 0.3048 0.5974 0.035 Uiso 1 1 calc R
C17 C 0.5858(7) 0.3168(4) 0.7094(5) 0.041(2) Uani 1 1 d .
H17A H 0.5065 0.3099 0.6557 0.049 Uiso 1 1 calc R
H17B H 0.5989 0.3632 0.7194 0.049 Uiso 1 1 calc R
C18 C 0.5905(9) 0.2857(5) 0.7716(6) 0.051(3) Uani 1 1 d .
H18A H 0.5203 0.2988 0.7651 0.061 Uiso 1 1 calc R
H18B H 0.5878 0.2389 0.7654 0.061 Uiso 1 1 calc R
C19 C 0.7153(9) 0.2663(5) 0.9099(6) 0.055(3) Uani 1 1 d .
H19A H 0.7225 0.2207 0.9024 0.066 Uiso 1 1 calc R
H19B H 0.6464 0.2713 0.9074 0.066 Uiso 1 1 calc R
C20 C 0.8286(10) 0.2888(5) 0.9903(6) 0.054(3) Uani 1 1 d .
H20A H 0.8264 0.3356 0.9945 0.065 Uiso 1 1 calc R
H20B H 0.8358 0.2691 1.0340 0.065 Uiso 1 1 calc R
C21 C 1.0382(10) 0.2969(5) 1.0681(5) 0.059(3) Uani 1 1 d .
H21A H 1.0487 0.2845 1.1156 0.071 Uiso 1 1 calc R
H21B H 1.0352 0.3440 1.0648 0.071 Uiso 1 1 calc R
C22 C 1.1412(9) 0.2731(4) 1.0770(5) 0.052(3) Uani 1 1 d .
H22A H 1.2172 0.2873 1.1291 0.063 Uiso 1 1 calc R
H22B H 1.1406 0.2260 1.0762 0.063 Uiso 1 1 calc R
C23 C 1.2264(8) 0.2731(4) 1.0174(5) 0.051(3) Uani 1 1 d .
H23A H 1.2219 0.2261 1.0138 0.061 Uiso 1 1 calc R
H23B H 1.3046 0.2851 1.0694 0.061 Uiso 1 1 calc R
C24 C 1.2162(8) 0.2996(5) 0.9506(6) 0.054(3) Uani 1 1 d .
H24A H 1.2163 0.3467 0.9520 0.064 Uiso 1 1 calc R
H24B H 1.2846 0.2855 0.9557 0.064 Uiso 1 1 calc R
K3 K 0.5000 1.0000 0.5000 0.0399(7) Uani 1 2 d S
O13 O 0.5114(5) 0.8729(3) 0.4783(3) 0.0346(15) Uani 1 1 d .
O14 O 0.4983(5) 0.9603(3) 0.3758(3) 0.0320(14) Uani 1 1 d .
O15 O 0.5458(5) 1.0886(3) 0.4257(3) 0.0338(15) Uani 1 1 d .
C25 C 0.4716(8) 0.8312(4) 0.5075(5) 0.033(2) Uani 1 1 d .
H25A H 0.5016 0.7877 0.5131 0.040 Uiso 1 1 calc R
H25B H 0.3831 0.8299 0.4691 0.040 Uiso 1 1 calc R
C26 C 0.4728(8) 0.8557(4) 0.4030(5) 0.037(2) Uani 1 1 d .
H26A H 0.3853 0.8618 0.3613 0.044 Uiso 1 1 calc R
H26B H 0.4907 0.8103 0.4035 0.044 Uiso 1 1 calc R
C27 C 0.5336(8) 0.8949(4) 0.3844(5) 0.037(2) Uani 1 1 d .
H27A H 0.6214 0.8911 0.4280 0.044 Uiso 1 1 calc R
H27B H 0.5125 0.8799 0.3341 0.044 Uiso 1 1 calc R
C28 C 0.5627(8) 1.0007(4) 0.3646(5) 0.040(2) Uani 1 1 d .
H28A H 0.5505 0.9871 0.3169 0.048 Uiso 1 1 calc R
H28B H 0.6492 0.9985 0.4119 0.048 Uiso 1 1 calc R
C29 C 0.5185(8) 1.0669(4) 0.3537(5) 0.038(2) Uani 1 1 d .
H29A H 0.5567 1.0953 0.3404 0.046 Uiso 1 1 calc R
H29B H 0.4309 1.0682 0.3086 0.046 Uiso 1 1 calc R
C30 C 0.4825(8) 1.1451(4) 0.4127(5) 0.035(2) Uani 1 1 d .
H30A H 0.3958 1.1361 0.3774 0.042 Uiso 1 1 calc R
H30B H 0.4951 1.1777 0.3866 0.042 Uiso 1 1 calc R
N1 N 0.8249(7) 0.0991(4) 0.9034(4) 0.045(2) Uani 1 1 d .
H1D H 0.7595 0.0893 0.8981 0.054 Uiso 1 1 calc R
H1C H 0.8566 0.1361 0.9326 0.054 Uiso 1 1 calc R
N2 N 0.9575(6) 0.1744(3) 0.8773(4) 0.0394(19) Uani 1 1 d .
H2D H 1.0223 0.1723 0.8803 0.047 Uiso 1 1 calc R
H2C H 0.9858 0.1632 0.9273 0.047 Uiso 1 1 calc R
C40 C 0.7809(7) 0.1132(4) 0.8240(5) 0.033(2) Uani 1 1 d .
H40A H 0.7325 0.1526 0.8039 0.040 Uiso 1 1 calc R
H40B H 0.7289 0.0780 0.7871 0.040 Uiso 1 1 calc R
C41 C 0.8817(8) 0.1214(4) 0.8259(5) 0.035(2) Uani 1 1 d .
H41A H 0.9298 0.0819 0.8459 0.042 Uiso 1 1 calc R
H41B H 0.8502 0.1292 0.7708 0.042 Uiso 1 1 calc R
N3 N 0.9002(10) 0.4357(4) 0.9244(5) 0.090(4) Uani 1 1 d U
H3D H 0.8913 0.4612 0.8870 0.107 Uiso 1 1 calc R
H3C H 0.8243 0.4335 0.9070 0.107 Uiso 1 1 calc R
C42 C 0.9497(14) 0.4829(8) 0.9873(11) 0.125(6) Uani 1 1 d U
H42B H 0.8857 0.5139 0.9686 0.187 Uiso 1 1 calc R
H42C H 0.9704 0.4610 1.0346 0.187 Uiso 1 1 calc R
N4 N 0.7464(11) 0.9921(7) 0.6507(8) 0.128(5) Uani 1 1 d U
H4D H 0.7466 1.0009 0.6916 0.153 Uiso 1 1 calc R
H4C H 0.7713 0.9506 0.6573 0.153 Uiso 1 1 calc R
N5 N 0.9276(12) 0.9590(7) 0.6386(10) 0.168(7) Uani 1 1 d U
H5C H 0.9455 0.9392 0.6804 0.201 Uiso 1 1 calc R
H5D H 0.9518 0.9436 0.6144 0.201 Uiso 1 1 calc R
C44 C 0.8310(14) 1.0310(8) 0.6605(10) 0.110(5) Uani 1 1 d U
H44A H 0.8700 1.0642 0.6992 0.132 Uiso 1 1 calc R
C45 C 0.8563(10) 1.0186(6) 0.6091(7) 0.074(4) Uani 1 1 d .
H45A H 0.9023 1.0542 0.6115 0.088 Uiso 1 1 calc R
H45B H 0.7811 1.0134 0.5529 0.088 Uiso 1 1 calc R

loop_
_atom_site_aniso_label
_atom_site_aniso_U_11
_atom_site_aniso_U_22
_atom_site_aniso_U_33
_atom_site_aniso_U_23
_atom_site_aniso_U_13
_atom_site_aniso_U_12
Ge1 0.0260(5) 0.0453(6) 0.0221(4) -0.0084(4) 0.0166(4) -0.0086(4)
Ge2 0.0224(5) 0.0592(6) 0.0214(4) -0.0005(4) 0.0143(4) 0.0036(5)
Ge3 0.0351(6) 0.0495(6) 0.0299(5) -0.0082(4) 0.0247(4) -0.0141(5)
Sb4 0.0217(3) 0.0354(3) 0.0263(3) -0.0032(2) 0.0132(2) -0.0041(3)
Ge5 0.0364(6) 0.0342(5) 0.0266(5) 0.0013(4) 0.0217(4) 0.0033(4)
Ge6 0.0342(5) 0.0385(5) 0.0192(4) 0.0006(4) 0.0161(4) -0.0015(4)
Ge7 0.0333(5) 0.0337(5) 0.0286(5) -0.0051(4) 0.0187(4) -0.0036(4)
Ge8 0.0277(5) 0.0451(6) 0.0240(4) 0.0036(4) 0.0193(4) 0.0006(4)
Ge9 0.0365(6) 0.0544(6) 0.0279(5) 0.0006(4) 0.0259(4) 0.0034(5)
K1 0.0281(15) 0.0413(15) 0.0341(14) 0.0084(12) 0.0250(12) 0.0057(12)
O1 0.034(4) 0.057(4) 0.038(3) 0.006(3) 0.028(3) 0.009(3)
O2 0.028(3) 0.044(4) 0.037(3) 0.008(3) 0.024(3) 0.005(3)
O3 0.039(4) 0.051(4) 0.047(4) 0.011(3) 0.038(3) 0.005(3)
C1 0.053(6) 0.048(6) 0.033(5) -0.002(4) 0.029(5) 0.012(5)
C2 0.033(5) 0.053(6) 0.036(5) -0.003(4) 0.022(4) 0.003(5)
C3 0.028(5) 0.053(6) 0.047(6) 0.013(5) 0.027(5) 0.002(4)
C4 0.022(5) 0.047(6) 0.052(6) 0.009(5) 0.026(4) 0.000(4)
C5 0.045(6) 0.075(8) 0.053(6) 0.008(5) 0.041(5) 0.001(6)
C6 0.043(6) 0.057(6) 0.041(5) 0.010(5) 0.036(5) 0.016(5)
K2 0.0353(11) 0.0535(13) 0.0233(9) 0.0032(9) 0.0156(9) 0.0028(10)
O7 0.020(3) 0.045(4) 0.036(3) -0.001(3) 0.015(3) -0.005(3)
O8 0.023(3) 0.036(3) 0.027(3) -0.004(2) 0.013(3) 0.000(3)
O9 0.026(3) 0.041(3) 0.029(3) 0.007(3) 0.017(3) 0.011(3)
O10 0.054(4) 0.048(4) 0.048(4) 0.010(3) 0.041(4) 0.011(3)
O11 0.065(5) 0.050(4) 0.031(3) -0.002(3) 0.034(3) 0.002(4)
O12 0.043(4) 0.039(4) 0.032(3) 0.006(3) 0.016(3) 0.000(3)
C13 0.035(6) 0.039(5) 0.055(6) -0.001(5) 0.034(5) 0.001(4)
C14 0.039(6) 0.031(5) 0.048(6) -0.002(4) 0.032(5) -0.005(4)
C15 0.039(5) 0.042(5) 0.023(4) 0.002(4) 0.020(4) -0.003(4)
C16 0.021(5) 0.034(5) 0.021(4) -0.002(4) 0.008(4) -0.003(4)
C17 0.019(5) 0.048(6) 0.043(5) -0.001(4) 0.014(4) 0.013(4)
C18 0.039(6) 0.061(7) 0.060(7) -0.002(5) 0.036(6) 0.013(5)
C19 0.051(7) 0.075(8) 0.057(7) 0.016(6) 0.044(6) 0.014(6)
C20 0.091(9) 0.058(7) 0.055(7) 0.007(5) 0.066(7) 0.011(6)
C21 0.078(8) 0.053(7) 0.020(5) -0.007(4) 0.022(5) -0.002(6)
C22 0.066(8) 0.036(5) 0.018(5) 0.001(4) 0.012(5) -0.006(5)
C23 0.032(6) 0.040(6) 0.042(6) 0.006(5) 0.008(5) -0.005(5)
C24 0.031(6) 0.050(6) 0.056(6) 0.008(5) 0.018(5) -0.008(5)
K3 0.064(2) 0.0323(15) 0.0456(16) -0.0017(13) 0.0456(16) -0.0042(14)
O13 0.043(4) 0.033(3) 0.031(3) -0.001(3) 0.026(3) -0.002(3)
O14 0.038(4) 0.036(3) 0.030(3) -0.002(3) 0.026(3) -0.002(3)
O15 0.039(4) 0.036(3) 0.028(3) 0.004(3) 0.023(3) 0.004(3)
C25 0.039(5) 0.032(5) 0.042(5) -0.001(4) 0.032(5) -0.006(4)
C26 0.037(6) 0.036(5) 0.031(5) -0.005(4) 0.019(4) 0.003(4)
C27 0.038(6) 0.037(5) 0.031(5) -0.009(4) 0.021(4) 0.000(4)
C28 0.042(6) 0.065(7) 0.025(5) 0.001(4) 0.028(4) 0.002(5)
C29 0.045(6) 0.046(6) 0.030(5) 0.013(4) 0.028(4) 0.017(5)
C30 0.042(6) 0.035(5) 0.039(5) 0.006(4) 0.032(5) -0.003(4)
N1 0.040(5) 0.057(5) 0.044(5) 0.016(4) 0.030(4) 0.006(4)
N2 0.025(4) 0.055(5) 0.039(4) 0.002(4) 0.021(4) -0.003(4)
C40 0.031(5) 0.032(5) 0.031(5) 0.001(4) 0.018(4) 0.002(4)
C41 0.043(6) 0.038(5) 0.021(4) 0.004(4) 0.020(4) 0.008(4)
N3 0.130(9) 0.063(6) 0.060(6) 0.019(5) 0.055(7) 0.020(6)
C42 0.125(6) 0.124(6) 0.124(6) 0.004(2) 0.081(4) -0.002(2)
N4 0.116(11) 0.169(13) 0.137(11) -0.035(9) 0.100(10) -0.052(9)
N5 0.098(11) 0.125(12) 0.224(18) 0.018(12) 0.081(12) -0.042(10)
C44 0.110(5) 0.112(5) 0.110(5) -0.003(2) 0.073(4) -0.002(2)
C45 0.052(8) 0.098(10) 0.066(8) -0.030(7) 0.036(6) 0.002(7)

loop_
_atom_type_symbol
_atom_type_description
_atom_type_scat_dispersion_real
_atom_type_scat_dispersion_imag
_atom_type_scat_source
C C 0.0033 0.0016 'International Tables Vol C Tables 4.2.6.8 and 6.1.1.4'
H H 0.0000 0.0000 'International Tables Vol C Tables 4.2.6.8 and 6.1.1.4'
N N 0.0061 0.0033 'International Tables Vol C Tables 4.2.6.8 and 6.1.1.4'
O O 0.0106 0.0060 'International Tables Vol C Tables 4.2.6.8 and 6.1.1.4'
K K 0.2009 0.2494 'International Tables Vol C Tables 4.2.6.8 and 6.1.1.4'
Ge Ge 0.1547 1.8001 'International Tables Vol C Tables 4.2.6.8 and 6.1.1.4'
Sb Sb -0.5866 1.5461 'International Tables Vol C Tables 4.2.6.8 and 6.1.1.4'

loop_
_geom_angle_atom_site_label_1
_geom_angle_atom_site_label_2
_geom_angle_atom_site_label_3
_geom_angle
_geom_angle_site_symmetry_1
_geom_angle_site_symmetry_3
Ge1 Ge1 Ge7 126.52(6) 3_666 .
Ge1 Ge1 Ge8 127.80(6) 3_666 .
Ge7 Ge1 Ge8 101.80(4) . .
Ge1 Ge1 Ge3 107.42(6) 3_666 .
Ge7 Ge1 Ge3 62.67(4) . .
Ge8 Ge1 Ge3 112.03(4) . .
Ge1 Ge1 Ge2 107.91(6) 3_666 .
Ge7 Ge1 Ge2 112.05(4) . .
Ge8 Ge1 Ge2 63.07(4) . .
Ge3 Ge1 Ge2 64.76(4) . .
Ge9 Ge2 Ge1 106.03(4) . .
Ge9 Ge2 Ge8 109.16(4) . .
Ge1 Ge2 Ge8 57.32(4) . .
Ge9 Ge2 Ge5 57.58(3) . .
Ge1 Ge2 Ge5 95.17(4) . .
Ge8 Ge2 Ge5 57.09(3) . .
Ge9 Ge2 Ge3 57.30(3) . .
Ge1 Ge2 Ge3 57.60(4) . .
Ge8 Ge2 Ge3 102.20(4) . .
Ge5 Ge2 Ge3 92.53(4) . .
Ge9 Ge3 Ge1 106.17(5) . .
Ge9 Ge3 Ge7 109.57(4) . .
Ge1 Ge3 Ge7 57.39(4) . .
Ge9 Ge3 Ge6 57.74(3) . .
Ge1 Ge3 Ge6 95.62(4) . .
Ge7 Ge3 Ge6 57.47(3) . .
Ge9 Ge3 Ge2 57.44(3) . .
Ge1 Ge3 Ge2 57.63(3) . .
Ge7 Ge3 Ge2 102.55(4) . .
Ge6 Ge3 Ge2 93.08(4) . .
Ge5 Sb4 Ge6 67.68(3) . .
Ge5 Sb4 Ge8 56.49(3) . .
Ge6 Sb4 Ge8 104.21(3) . .
Ge5 Sb4 Ge7 104.08(3) . .
Ge6 Sb4 Ge7 56.33(3) . .
Ge8 Sb4 Ge7 91.47(3) . .
Ge9 Ge5 Ge8 112.68(4) . .
Ge9 Ge5 Sb4 106.58(4) . .
Ge8 Ge5 Sb4 61.92(3) . .
Ge9 Ge5 Ge2 58.16(3) . .
Ge8 Ge5 Ge2 60.44(3) . .
Sb4 Ge5 Ge2 101.29(4) . .
Ge9 Ge6 Ge7 112.60(4) . .
Ge9 Ge6 Ge3 58.36(4) . .
Ge7 Ge6 Ge3 60.23(4) . .
Ge9 Ge6 Sb4 106.50(4) . .
Ge7 Ge6 Sb4 61.88(3) . .
Ge3 Ge6 Sb4 101.21(4) . .
Ge1 Ge7 Ge6 100.70(4) . .
Ge1 Ge7 Ge3 59.94(4) . .
Ge6 Ge7 Ge3 62.31(4) . .
Ge1 Ge7 Sb4 83.41(4) . .
Ge6 Ge7 Sb4 61.78(3) . .
Ge3 Ge7 Sb4 102.53(4) . .
Ge1 Ge8 Ge5 100.45(4) . .
Ge1 Ge8 Ge2 59.61(4) . .
Ge5 Ge8 Ge2 62.47(4) . .
Ge1 Ge8 Sb4 83.31(3) . .
Ge5 Ge8 Sb4 61.59(3) . .
Ge2 Ge8 Sb4 102.42(4) . .
Ge6 Ge9 Ge5 73.00(4) . .
Ge6 Ge9 Ge3 63.91(4) . .
Ge5 Ge9 Ge3 101.70(4) . .
Ge6 Ge9 Ge2 101.90(4) . .
Ge5 Ge9 Ge2 64.26(4) . .
Ge3 Ge9 Ge2 65.26(4) . .
O3 K1 O3 180.0(2) . 3_757
O3 K1 O1 120.06(18) . .
O3 K1 O1 59.94(18) 3_757 .
O3 K1 O1 59.94(18) . 3_757
O3 K1 O1 120.06(18) 3_757 3_757
O1 K1 O1 179.999(2) . 3_757
O3 K1 O2 119.28(18) . 3_757
O3 K1 O2 60.72(18) 3_757 3_757
O1 K1 O2 119.06(18) . 3_757
O1 K1 O2 60.94(18) 3_757 3_757
O3 K1 O2 60.72(18) . .
O3 K1 O2 119.28(18) 3_757 .
O1 K1 O2 60.95(18) . .
O1 K1 O2 119.05(18) 3_757 .
O2 K1 O2 179.998(1) 3_757 .
O3 K1 N1 108.0(2) . 3_757
O3 K1 N1 72.0(2) 3_757 3_757
O1 K1 N1 80.06(19) . 3_757
O1 K1 N1 99.95(19) 3_757 3_757
O2 K1 N1 94.29(19) 3_757 3_757
O2 K1 N1 85.71(19) . 3_757
O3 K1 N1 72.0(2) . .
O3 K1 N1 108.0(2) 3_757 .
O1 K1 N1 99.94(19) . .
O1 K1 N1 80.05(19) 3_757 .
O2 K1 N1 85.72(19) 3_757 .
O2 K1 N1 94.29(19) . .
N1 K1 N1 179.999(2) 3_757 .
C1 O1 C6 111.4(7) . 3_757
C1 O1 K1 114.2(5) . .
C6 O1 K1 113.8(5) 3_757 .
C2 O2 C3 110.9(6) . .
C2 O2 K1 111.4(5) . .
C3 O2 K1 110.7(5) . .
C4 O3 C5 113.1(7) . .
C4 O3 K1 116.8(5) . .
C5 O3 K1 118.6(5) . .
O1 C1 C2 107.8(7) . .
O2 C2 C1 109.8(7) . .
O2 C3 C4 108.7(7) . .
O3 C4 C3 109.8(8) . .
O3 C5 C6 110.3(8) . .
O1 C6 C5 108.6(8) 3_757 .
O12 K2 O9 166.39(18) . .
O12 K2 O8 117.7(2) . .
O9 K2 O8 61.01(17) . .
O12 K2 O11 61.0(2) . .
O9 K2 O11 115.2(2) . .
O8 K2 O11 160.73(19) . .
O12 K2 O10 120.5(2) . .
O9 K2 O10 59.66(18) . .
O8 K2 O10 120.59(18) . .
O11 K2 O10 60.27(19) . .
O12 K2 O7 58.96(19) . .
O9 K2 O7 116.59(17) . .
O8 K2 O7 59.05(16) . .
O11 K2 O7 114.21(19) . .
O10 K2 O7 164.06(19) . .
O12 K2 N2 75.60(18) . .
O9 K2 N2 90.86(18) . .
O8 K2 N2 83.93(19) . .
O11 K2 N2 77.1(2) . .
O10 K2 N2 99.5(2) . .
O7 K2 N2 64.57(19) . .
O12 K2 N3 85.3(2) . .
O9 K2 N3 107.2(2) . .
O8 K2 N3 120.2(2) . .
O11 K2 N3 79.0(2) . .
O10 K2 N3 75.8(3) . .
O7 K2 N3 119.0(3) . .
N2 K2 N3 154.6(2) . .
C24 O7 C13 112.4(7) . .
C24 O7 K2 111.7(6) . .
C13 O7 K2 113.4(5) . .
C14 O8 C15 111.8(6) . .
C14 O8 K2 116.7(5) . .
C15 O8 K2 113.7(5) . .
C17 O9 C16 111.9(6) . .
C17 O9 K2 111.4(5) . .
C16 O9 K2 110.4(4) . .
C18 O10 C19 111.8(8) . .
C18 O10 K2 114.3(5) . .
C19 O10 K2 113.1(5) . .
C21 O11 C20 111.7(8) . .
C21 O11 K2 108.0(6) . .
C20 O11 K2 113.2(5) . .
C23 O12 C22 111.7(7) . .
C23 O12 K2 119.0(5) . .
C22 O12 K2 117.0(6) . .
O7 C13 C14 108.4(7) . .
O8 C14 C13 109.1(7) . .
O8 C15 C16 110.3(7) . .
O9 C16 C15 108.6(6) . .
O9 C17 C18 108.0(7) . .
O10 C18 C17 109.9(8) . .
O10 C19 C20 108.6(8) . .
O11 C20 C19 108.6(8) . .
O11 C21 C22 110.1(8) . .
O12 C22 C21 109.8(8) . .
O12 C23 C24 110.2(8) . .
O7 C24 C23 107.6(8) . .
O13 K3 O13 179.999(1) 3_676 .
O13 K3 O15 61.86(17) 3_676 .
O13 K3 O15 118.14(17) . .
O13 K3 O15 118.14(17) 3_676 3_676
O13 K3 O15 61.86(17) . 3_676
O15 K3 O15 179.999(1) . 3_676
O13 K3 O14 119.44(16) 3_676 .
O13 K3 O14 60.56(16) . .
O15 K3 O14 59.39(16) . .
O15 K3 O14 120.61(16) 3_676 .
O13 K3 O14 60.56(16) 3_676 3_676
O13 K3 O14 119.44(16) . 3_676
O15 K3 O14 120.61(16) . 3_676
O15 K3 O14 59.39(16) 3_676 3_676
O14 K3 O14 180.0(3) . 3_676
O13 K3 N4 91.8(3) 3_676 .
O13 K3 N4 88.2(3) . .
O15 K3 N4 95.9(3) . .
O15 K3 N4 84.1(3) 3_676 .
O14 K3 N4 107.3(3) . .
O14 K3 N4 72.7(3) 3_676 .
O13 K3 N4 88.2(3) 3_676 3_676
O13 K3 N4 91.8(3) . 3_676
O15 K3 N4 84.1(3) . 3_676
O15 K3 N4 95.9(3) 3_676 3_676
O14 K3 N4 72.7(3) . 3_676
O14 K3 N4 107.3(3) 3_676 3_676
N4 K3 N4 179.999(2) . 3_676
O13 K3 C30 42.40(18) 3_676 .
O13 K3 C30 137.60(18) . .
O15 K3 C30 22.70(18) . .
O15 K3 C30 157.30(18) 3_676 .
O14 K3 C30 77.04(18) . .
O14 K3 C30 102.96(18) 3_676 .
N4 K3 C30 105.2(3) . .
N4 K3 C30 74.8(3) 3_676 .
O13 K3 C30 137.60(18) 3_676 3_676
O13 K3 C30 42.40(18) . 3_676
O15 K3 C30 157.30(18) . 3_676
O15 K3 C30 22.70(18) 3_676 3_676
O14 K3 C30 102.96(18) . 3_676
O14 K3 C30 77.04(18) 3_676 3_676
N4 K3 C30 74.8(3) . 3_676
N4 K3 C30 105.2(3) 3_676 3_676
C30 K3 C30 180.0(4) . 3_676
C26 O13 C25 114.2(6) . .
C26 O13 K3 115.7(5) . .
C25 O13 K3 115.4(5) . .
C28 O14 C27 111.6(7) . .
C28 O14 K3 114.3(5) . .
C27 O14 K3 112.4(5) . .
C30 O15 C29 112.0(6) . .
C30 O15 K3 106.7(5) . .
C29 O15 K3 115.6(5) . .
O13 C25 C30 109.0(7) . 3_676
O13 C26 C27 109.9(7) . .
O14 C27 C26 109.6(8) . .
O14 C28 C29 108.4(8) . .
O15 C29 C28 110.1(6) . .
O15 C30 C25 108.1(7) . 3_676
O15 C30 K3 50.6(4) . .
C25 C30 K3 80.2(5) 3_676 .
C40 N1 K1 121.0(6) . .
C41 N2 K2 130.5(5) . .
N1 C40 C41 110.4(7) . .
N2 C41 C40 111.0(7) . .
C42 N3 K2 152.5(9) . .
C42 C42 N3 118(2) 3_767 .
C44 N4 K3 118.0(10) . .
N4 C44 C45 116.5(15) . .
C44 C45 N5 106.6(13) . .

loop_
_geom_bond_atom_site_label_1
_geom_bond_atom_site_label_2
_geom_bond_distance
_geom_bond_site_symmetry_2
Ge1 Ge1 2.4837(16) 3_666
Ge1 Ge7 2.5316(12) .
Ge1 Ge8 2.5387(13) .
Ge1 Ge3 2.6010(13) .
Ge1 Ge2 2.6018(14) .
Ge2 Ge9 2.5856(12) .
Ge2 Ge8 2.6892(14) .
Ge2 Ge5 2.7416(13) .
Ge2 Ge3 2.7863(14) .
Ge3 Ge9 2.5816(14) .
Ge3 Ge7 2.6697(15) .
Ge3 Ge6 2.7234(12) .
Sb4 Ge5 2.7380(11) .
Sb4 Ge6 2.7454(12) .
Sb4 Ge8 2.7465(10) .
Sb4 Ge7 2.7480(11) .
Ge5 Ge9 2.5691(14) .
Ge5 Ge8 2.5956(13) .
Ge6 Ge9 2.5643(13) .
Ge6 Ge7 2.5931(13) .
K1 O3 2.749(6) .
K1 O3 2.749(6) 3_757
K1 O1 2.832(6) .
K1 O1 2.832(6) 3_757
K1 O2 2.838(6) 3_757
K1 O2 2.838(6) .
K1 N1 2.891(7) 3_757
K1 N1 2.891(7) .
O1 C1 1.427(11) .
O1 C6 1.438(10) 3_757
O2 C2 1.420(10) .
O2 C3 1.441(10) .
O3 C4 1.402(10) .
O3 C5 1.424(11) .
C1 C2 1.516(13) .
C3 C4 1.477(13) .
C5 C6 1.482(13) .
C6 O1 1.438(10) 3_757
K2 O12 2.788(6) .
K2 O9 2.817(6) .
K2 O8 2.828(6) .
K2 O11 2.848(6) .
K2 O10 2.873(7) .
K2 O7 2.889(6) .
K2 N2 2.901(7) .
K2 N3 3.000(10) .
O7 C24 1.422(10) .
O7 C13 1.423(10) .
O8 C14 1.409(10) .
O8 C15 1.417(9) .
O9 C17 1.410(10) .
O9 C16 1.434(10) .
O10 C18 1.415(11) .
O10 C19 1.420(11) .
O11 C21 1.426(11) .
O11 C20 1.438(11) .
O12 C23 1.414(12) .
O12 C22 1.425(11) .
C13 C14 1.499(11) .
C15 C16 1.479(12) .
C17 C18 1.484(13) .
C19 C20 1.512(13) .
C21 C22 1.492(15) .
C23 C24 1.490(14) .
K3 O13 2.739(5) 3_676
K3 O13 2.739(5) .
K3 O15 2.846(6) .
K3 O15 2.846(6) 3_676
K3 O14 2.854(5) .
K3 O14 2.854(5) 3_676
K3 N4 2.914(13) .
K3 N4 2.914(13) 3_676
K3 C30 3.526(8) .
K3 C30 3.526(8) 3_676
O13 C26 1.407(10) .
O13 C25 1.426(10) .
O14 C28 1.416(10) .
O14 C27 1.437(10) .
O15 C30 1.421(10) .
O15 C29 1.436(10) .
C25 C30 1.499(11) 3_676
C26 C27 1.465(12) .
C28 C29 1.488(12) .
C30 C25 1.499(11) 3_676
N1 C40 1.445(11) .
N2 C41 1.456(10) .
C40 C41 1.477(12) .
N3 C42 1.455(18) .
C42 C42 1.40(3) 3_767
N4 C44 1.391(18) .
N5 C45 1.485(16) .
C44 C45 1.437(19) .

loop_
_geom_torsion_atom_site_label_1
_geom_torsion_atom_site_label_2
_geom_torsion_atom_site_label_3
_geom_torsion_atom_site_label_4
_geom_torsion
_geom_torsion_site_symmetry_1
_geom_torsion_site_symmetry_4
Ge1 Ge1 Ge2 Ge9 -133.28(6) 3_666 .
Ge7 Ge1 Ge2 Ge9 10.39(6) . .
Ge8 Ge1 Ge2 Ge9 102.79(5) . .
Ge3 Ge1 Ge2 Ge9 -32.00(4) . .
Ge1 Ge1 Ge2 Ge8 123.93(6) 3_666 .
Ge7 Ge1 Ge2 Ge8 -92.40(5) . .
Ge3 Ge1 Ge2 Ge8 -134.79(4) . .
Ge1 Ge1 Ge2 Ge5 169.01(6) 3_666 .
Ge7 Ge1 Ge2 Ge5 -47.32(5) . .
Ge8 Ge1 Ge2 Ge5 45.07(4) . .
Ge3 Ge1 Ge2 Ge5 -89.72(4) . .
Ge1 Ge1 Ge2 Ge3 -101.28(6) 3_666 .
Ge7 Ge1 Ge2 Ge3 42.39(4) . .
Ge8 Ge1 Ge2 Ge3 134.79(4) . .
Ge1 Ge1 Ge3 Ge9 134.11(6) 3_666 .
Ge7 Ge1 Ge3 Ge9 -103.21(5) . .
Ge8 Ge1 Ge3 Ge9 -10.96(6) . .
Ge2 Ge1 Ge3 Ge9 32.08(4) . .
Ge1 Ge1 Ge3 Ge7 -122.68(7) 3_666 .
Ge8 Ge1 Ge3 Ge7 92.25(5) . .
Ge2 Ge1 Ge3 Ge7 135.29(4) . .
Ge1 Ge1 Ge3 Ge6 -167.89(6) 3_666 .
Ge7 Ge1 Ge3 Ge6 -45.21(4) . .
Ge8 Ge1 Ge3 Ge6 47.04(5) . .
Ge2 Ge1 Ge3 Ge6 90.08(4) . .
Ge1 Ge1 Ge3 Ge2 102.02(6) 3_666 .
Ge7 Ge1 Ge3 Ge2 -135.29(4) . .
Ge8 Ge1 Ge3 Ge2 -43.05(4) . .
Ge1 Ge2 Ge3 Ge9 -142.75(5) . .
Ge8 Ge2 Ge3 Ge9 -105.08(5) . .
Ge5 Ge2 Ge3 Ge9 -48.23(4) . .
Ge9 Ge2 Ge3 Ge1 142.75(5) . .
Ge8 Ge2 Ge3 Ge1 37.67(4) . .
Ge5 Ge2 Ge3 Ge1 94.52(4) . .
Ge9 Ge2 Ge3 Ge7 105.37(5) . .
Ge1 Ge2 Ge3 Ge7 -37.38(4) . .
Ge8 Ge2 Ge3 Ge7 0.29(5) . .
Ge5 Ge2 Ge3 Ge7 57.14(4) . .
Ge9 Ge2 Ge3 Ge6 48.04(4) . .
Ge1 Ge2 Ge3 Ge6 -94.71(4) . .
Ge8 Ge2 Ge3 Ge6 -57.04(5) . .
Ge5 Ge2 Ge3 Ge6 -0.19(4) . .
Ge6 Sb4 Ge5 Ge9 18.87(4) . .
Ge8 Sb4 Ge5 Ge9 -107.29(5) . .
Ge7 Sb4 Ge5 Ge9 -25.01(4) . .
Ge6 Sb4 Ge5 Ge8 126.16(4) . .
Ge7 Sb4 Ge5 Ge8 82.28(4) . .
Ge6 Sb4 Ge5 Ge2 78.75(4) . .
Ge8 Sb4 Ge5 Ge2 -47.41(4) . .
Ge7 Sb4 Ge5 Ge2 34.87(4) . .
Ge1 Ge2 Ge5 Ge9 105.72(5) . .
Ge8 Ge2 Ge5 Ge9 150.94(5) . .
Ge3 Ge2 Ge5 Ge9 48.03(4) . .
Ge9 Ge2 Ge5 Ge8 -150.94(5) . .
Ge1 Ge2 Ge5 Ge8 -45.22(4) . .
Ge3 Ge2 Ge5 Ge8 -102.91(4) . .
Ge9 Ge2 Ge5 Sb4 -102.63(4) . .
Ge1 Ge2 Ge5 Sb4 3.10(4) . .
Ge8 Ge2 Ge5 Sb4 48.32(4) . .
Ge3 Ge2 Ge5 Sb4 -54.60(4) . .
Ge1 Ge3 Ge6 Ge9 -105.60(5) . .
Ge7 Ge3 Ge6 Ge9 -150.76(5) . .
Ge2 Ge3 Ge6 Ge9 -47.83(4) . .
Ge9 Ge3 Ge6 Ge7 150.76(5) . .
Ge1 Ge3 Ge6 Ge7 45.17(4) . .
Ge2 Ge3 Ge6 Ge7 102.93(4) . .
Ge9 Ge3 Ge6 Sb4 102.59(4) . .
Ge1 Ge3 Ge6 Sb4 -3.01(5) . .
Ge7 Ge3 Ge6 Sb4 -48.17(4) . .
Ge2 Ge3 Ge6 Sb4 54.76(4) . .
Ge5 Sb4 Ge6 Ge9 -18.90(4) . .
Ge8 Sb4 Ge6 Ge9 25.09(5) . .
Ge7 Sb4 Ge6 Ge9 107.22(4) . .
Ge5 Sb4 Ge6 Ge7 -126.12(4) . .
Ge8 Sb4 Ge6 Ge7 -82.14(4) . .
Ge5 Sb4 Ge6 Ge3 -78.96(4) . .
Ge8 Sb4 Ge6 Ge3 -34.97(5) . .
Ge7 Sb4 Ge6 Ge3 47.17(4) . .
Ge1 Ge1 Ge7 Ge6 141.12(7) 3_666 .
Ge8 Ge1 Ge7 Ge6 -59.84(5) . .
Ge3 Ge1 Ge7 Ge6 49.02(4) . .
Ge2 Ge1 Ge7 Ge6 5.67(6) . .
Ge1 Ge1 Ge7 Ge3 92.10(8) 3_666 .
Ge8 Ge1 Ge7 Ge3 -108.86(5) . .
Ge2 Ge1 Ge7 Ge3 -43.35(4) . .
Ge1 Ge1 Ge7 Sb4 -159.29(7) 3_666 .
Ge8 Ge1 Ge7 Sb4 -0.25(4) . .
Ge3 Ge1 Ge7 Sb4 108.61(4) . .
Ge2 Ge1 Ge7 Sb4 65.26(5) . .
Ge9 Ge6 Ge7 Ge1 -20.79(6) . .
Ge3 Ge6 Ge7 Ge1 -47.55(4) . .
Sb4 Ge6 Ge7 Ge1 76.48(4) . .
Ge9 Ge6 Ge7 Ge3 26.77(5) . .
Sb4 Ge6 Ge7 Ge3 124.03(4) . .
Ge9 Ge6 Ge7 Sb4 -97.26(5) . .
Ge3 Ge6 Ge7 Sb4 -124.03(4) . .
Ge9 Ge3 Ge7 Ge1 97.09(5) . .
Ge6 Ge3 Ge7 Ge1 123.09(4) . .
Ge2 Ge3 Ge7 Ge1 37.50(4) . .
Ge9 Ge3 Ge7 Ge6 -26.00(4) . .
Ge1 Ge3 Ge7 Ge6 -123.09(4) . .
Ge2 Ge3 Ge7 Ge6 -85.60(4) . .
Ge9 Ge3 Ge7 Sb4 22.42(5) . .
Ge1 Ge3 Ge7 Sb4 -74.67(4) . .
Ge6 Ge3 Ge7 Sb4 48.42(3) . .
Ge2 Ge3 Ge7 Sb4 -37.17(4) . .
Ge5 Sb4 Ge7 Ge1 -55.51(4) . .
Ge6 Sb4 Ge7 Ge1 -105.90(4) . .
Ge8 Sb4 Ge7 Ge1 0.23(4) . .
Ge5 Sb4 Ge7 Ge6 50.39(3) . .
Ge8 Sb4 Ge7 Ge6 106.13(4) . .
Ge5 Sb4 Ge7 Ge3 1.65(4) . .
Ge6 Sb4 Ge7 Ge3 -48.74(4) . .
Ge8 Sb4 Ge7 Ge3 57.39(4) . .
Ge1 Ge1 Ge8 Ge5 -141.66(7) 3_666 .
Ge7 Ge1 Ge8 Ge5 59.67(5) . .
Ge3 Ge1 Ge8 Ge5 -5.40(5) . .
Ge2 Ge1 Ge8 Ge5 -49.23(4) . .
Ge1 Ge1 Ge8 Ge2 -92.43(8) 3_666 .
Ge7 Ge1 Ge8 Ge2 108.90(5) . .
Ge3 Ge1 Ge8 Ge2 43.83(4) . .
Ge1 Ge1 Ge8 Sb4 158.92(8) 3_666 .
Ge7 Ge1 Ge8 Sb4 0.25(4) . .
Ge3 Ge1 Ge8 Sb4 -64.82(4) . .
Ge2 Ge1 Ge8 Sb4 -108.65(4) . .
Ge9 Ge5 Ge8 Ge1 20.89(6) . .
Sb4 Ge5 Ge8 Ge1 -76.44(4) . .
Ge2 Ge5 Ge8 Ge1 47.45(4) . .
Ge9 Ge5 Ge8 Ge2 -26.56(4) . .
Sb4 Ge5 Ge8 Ge2 -123.89(4) . .
Ge9 Ge5 Ge8 Sb4 97.33(4) . .
Ge2 Ge5 Ge8 Sb4 123.89(4) . .
Ge9 Ge2 Ge8 Ge1 -97.15(5) . .
Ge5 Ge2 Ge8 Ge1 -122.87(4) . .
Ge3 Ge2 Ge8 Ge1 -37.82(4) . .
Ge9 Ge2 Ge8 Ge5 25.72(4) . .
Ge1 Ge2 Ge8 Ge5 122.87(4) . .
Ge3 Ge2 Ge8 Ge5 85.06(4) . .
Ge9 Ge2 Ge8 Sb4 -22.66(5) . .
Ge1 Ge2 Ge8 Sb4 74.49(4) . .
Ge5 Ge2 Ge8 Sb4 -48.38(3) . .
Ge3 Ge2 Ge8 Sb4 36.68(5) . .
Ge5 Sb4 Ge8 Ge1 105.73(4) . .
Ge6 Sb4 Ge8 Ge1 55.33(4) . .
Ge7 Sb4 Ge8 Ge1 -0.23(4) . .
Ge6 Sb4 Ge8 Ge5 -50.40(4) . .
Ge7 Sb4 Ge8 Ge5 -105.96(4) . .
Ge5 Sb4 Ge8 Ge2 48.91(4) . .
Ge6 Sb4 Ge8 Ge2 -1.48(5) . .
Ge7 Sb4 Ge8 Ge2 -57.04(4) . .
Ge7 Ge6 Ge9 Ge5 85.36(5) . .
Ge3 Ge6 Ge9 Ge5 112.69(4) . .
Sb4 Ge6 Ge9 Ge5 19.50(4) . .
Ge7 Ge6 Ge9 Ge3 -27.34(5) . .
Sb4 Ge6 Ge9 Ge3 -93.19(4) . .
Ge7 Ge6 Ge9 Ge2 27.26(6) . .
Ge3 Ge6 Ge9 Ge2 54.59(4) . .
Sb4 Ge6 Ge9 Ge2 -38.59(5) . .
Ge8 Ge5 Ge9 Ge6 -85.50(5) . .
Sb4 Ge5 Ge9 Ge6 -19.57(4) . .
Ge2 Ge5 Ge9 Ge6 -112.75(4) . .
Ge8 Ge5 Ge9 Ge3 -27.71(6) . .
Sb4 Ge5 Ge9 Ge3 38.23(5) . .
Ge2 Ge5 Ge9 Ge3 -54.95(4) . .
Ge8 Ge5 Ge9 Ge2 27.25(5) . .
Sb4 Ge5 Ge9 Ge2 93.18(4) . .
Ge1 Ge3 Ge9 Ge6 86.42(4) . .
Ge7 Ge3 Ge9 Ge6 25.92(4) . .
Ge2 Ge3 Ge9 Ge6 118.58(4) . .
Ge1 Ge3 Ge9 Ge5 22.13(5) . .
Ge7 Ge3 Ge9 Ge5 -38.37(5) . .
Ge6 Ge3 Ge9 Ge5 -64.29(4) . .
Ge2 Ge3 Ge9 Ge5 54.29(4) . .
Ge1 Ge3 Ge9 Ge2 -32.16(4) . .
Ge7 Ge3 Ge9 Ge2 -92.66(5) . .
Ge6 Ge3 Ge9 Ge2 -118.58(4) . .
Ge1 Ge2 Ge9 Ge6 -21.58(6) . .
Ge8 Ge2 Ge9 Ge6 38.76(6) . .
Ge5 Ge2 Ge9 Ge6 64.33(4) . .
Ge3 Ge2 Ge9 Ge6 -53.70(4) . .
Ge1 Ge2 Ge9 Ge5 -85.91(5) . .
Ge8 Ge2 Ge9 Ge5 -25.57(4) . .
Ge3 Ge2 Ge9 Ge5 -118.03(4) . .
Ge1 Ge2 Ge9 Ge3 32.12(4) . .
Ge8 Ge2 Ge9 Ge3 92.46(5) . .
Ge5 Ge2 Ge9 Ge3 118.03(4) . .
O3 K1 O1 C1 -29.7(6) . .
O3 K1 O1 C1 150.3(6) 3_757 .
O1 K1 O1 C1 -108(15) 3_757 .
O2 K1 O1 C1 164.8(5) 3_757 .
O2 K1 O1 C1 -15.2(5) . .
N1 K1 O1 C1 75.4(5) 3_757 .
N1 K1 O1 C1 -104.6(5) . .
O3 K1 O1 C6 -159.2(5) . 3_757
O3 K1 O1 C6 20.8(5) 3_757 3_757
O1 K1 O1 C6 123(15) 3_757 3_757
O2 K1 O1 C6 35.4(6) 3_757 3_757
O2 K1 O1 C6 -144.6(6) . 3_757
N1 K1 O1 C6 -54.0(5) 3_757 3_757
N1 K1 O1 C6 126.0(5) . 3_757
O3 K1 O2 C2 145.1(5) . .
O3 K1 O2 C2 -34.9(5) 3_757 .
O1 K1 O2 C2 -20.5(5) . .
O1 K1 O2 C2 159.5(5) 3_757 .
O2 K1 O2 C2 -159(10) 3_757 .
N1 K1 O2 C2 -101.5(5) 3_757 .
N1 K1 O2 C2 78.6(5) . .
O3 K1 O2 C3 21.3(5) . .
O3 K1 O2 C3 -158.7(5) 3_757 .
O1 K1 O2 C3 -144.3(5) . .
O1 K1 O2 C3 35.7(5) 3_757 .
O2 K1 O2 C3 77(10) 3_757 .
N1 K1 O2 C3 134.7(5) 3_757 .
N1 K1 O2 C3 -45.3(5) . .
O3 K1 O3 C4 82(15) 3_757 .
O1 K1 O3 C4 27.3(6) . .
O1 K1 O3 C4 -152.7(6) 3_757 .
O2 K1 O3 C4 -167.3(5) 3_757 .
O2 K1 O3 C4 12.7(5) . .
N1 K1 O3 C4 -61.5(6) 3_757 .
N1 K1 O3 C4 118.5(6) . .
O3 K1 O3 C5 -138(15) 3_757 .
O1 K1 O3 C5 168.2(6) . .
O1 K1 O3 C5 -11.8(6) 3_757 .
O2 K1 O3 C5 -26.3(6) 3_757 .
O2 K1 O3 C5 153.7(6) . .
N1 K1 O3 C5 79.5(6) 3_757 .
N1 K1 O3 C5 -100.5(6) . .
C6 O1 C1 C2 177.7(7) 3_757 .
K1 O1 C1 C2 47.1(8) . .
C3 O2 C2 C1 177.5(7) . .
K1 O2 C2 C1 53.8(8) . .
O1 C1 C2 O2 -69.2(9) . .
C2 O2 C3 C4 -176.7(7) . .
K1 O2 C3 C4 -52.6(8) . .
C5 O3 C4 C3 171.7(7) . .
K1 O3 C4 C3 -45.2(8) . .
O2 C3 C4 O3 66.3(9) . .
C4 O3 C5 C6 -175.4(7) . .
K1 O3 C5 C6 42.2(9) . .
O3 C5 C6 O1 -60.6(9) . 3_757
O12 K2 O7 C24 -25.7(5) . .
O9 K2 O7 C24 169.0(5) . .
O8 K2 O7 C24 147.8(6) . .
O11 K2 O7 C24 -52.7(6) . .
O10 K2 O7 C24 -118.7(7) . .
N2 K2 O7 C24 -113.7(6) . .
N3 K2 O7 C24 38.0(6) . .
O12 K2 O7 C13 -153.9(6) . .
O9 K2 O7 C13 40.8(5) . .
O8 K2 O7 C13 19.5(5) . .
O11 K2 O7 C13 179.1(5) . .
O10 K2 O7 C13 113.1(8) . .
N2 K2 O7 C13 118.1(5) . .
N3 K2 O7 C13 -90.2(5) . .
O12 K2 O8 C14 22.0(5) . .
O9 K2 O8 C14 -142.6(5) . .
O11 K2 O8 C14 -58.9(8) . .
O10 K2 O8 C14 -145.8(5) . .
O7 K2 O8 C14 15.7(5) . .
N2 K2 O8 C14 -48.2(5) . .
N3 K2 O8 C14 123.5(5) . .
O12 K2 O8 C15 154.4(5) . .
O9 K2 O8 C15 -10.2(5) . .
O11 K2 O8 C15 73.6(8) . .
O10 K2 O8 C15 -13.3(6) . .
O7 K2 O8 C15 148.1(5) . .
N2 K2 O8 C15 84.2(5) . .
N3 K2 O8 C15 -104.1(5) . .
O12 K2 O9 C17 122.5(9) . .
O8 K2 O9 C17 -149.2(6) . .
O11 K2 O9 C17 52.0(6) . .
O10 K2 O9 C17 27.6(5) . .
O7 K2 O9 C17 -170.0(5) . .
N2 K2 O9 C17 128.2(6) . .
N3 K2 O9 C17 -33.7(6) . .
O12 K2 O9 C16 -112.5(9) . .
O8 K2 O9 C16 -24.2(5) . .
O11 K2 O9 C16 177.0(5) . .
O10 K2 O9 C16 152.6(5) . .
O7 K2 O9 C16 -45.0(5) . .
N2 K2 O9 C16 -106.8(5) . .
N3 K2 O9 C16 91.3(5) . .
O12 K2 O10 C18 -156.9(6) . .
O9 K2 O10 C18 7.3(5) . .
O8 K2 O10 C18 10.5(6) . .
O11 K2 O10 C18 -147.2(6) . .
O7 K2 O10 C18 -73.5(9) . .
N2 K2 O10 C18 -78.1(6) . .
N3 K2 O10 C18 127.4(6) . .
O12 K2 O10 C19 -27.5(7) . .
O9 K2 O10 C19 136.7(6) . .
O8 K2 O10 C19 139.9(6) . .
O11 K2 O10 C19 -17.8(6) . .
O7 K2 O10 C19 56.0(10) . .
N2 K2 O10 C19 51.4(6) . .
N3 K2 O10 C19 -103.1(6) . .
O12 K2 O11 C21 27.9(6) . .
O9 K2 O11 C21 -166.8(6) . .
O8 K2 O11 C21 119.3(7) . .
O10 K2 O11 C21 -142.5(6) . .
O7 K2 O11 C21 54.3(6) . .
N2 K2 O11 C21 108.4(6) . .
N3 K2 O11 C21 -62.8(6) . .
O12 K2 O11 C20 152.2(6) . .
O9 K2 O11 C20 -42.5(6) . .
O8 K2 O11 C20 -116.4(7) . .
O10 K2 O11 C20 -18.2(6) . .
O7 K2 O11 C20 178.6(6) . .
N2 K2 O11 C20 -127.3(6) . .
N3 K2 O11 C20 61.5(6) . .
O9 K2 O12 C23 66.5(12) . .
O8 K2 O12 C23 -14.5(6) . .
O11 K2 O12 C23 143.7(6) . .
O10 K2 O12 C23 153.3(6) . .
O7 K2 O12 C23 -8.1(6) . .
N2 K2 O12 C23 60.6(6) . .
N3 K2 O12 C23 -136.3(6) . .
O9 K2 O12 C22 -72.6(12) . .
O8 K2 O12 C22 -153.6(6) . .
O11 K2 O12 C22 4.6(6) . .
O10 K2 O12 C22 14.2(6) . .
O7 K2 O12 C22 -147.2(6) . .
N2 K2 O12 C22 -78.5(6) . .
N3 K2 O12 C22 84.6(6) . .
C24 O7 C13 C14 -178.8(7) . .
K2 O7 C13 C14 -51.0(8) . .
C15 O8 C14 C13 178.8(7) . .
K2 O8 C14 C13 -47.8(8) . .
O7 C13 C14 O8 66.0(9) . .
C14 O8 C15 C16 178.0(7) . .
K2 O8 C15 C16 43.2(8) . .
C17 O9 C16 C15 -178.4(7) . .
K2 O9 C16 C15 56.9(7) . .
O8 C15 C16 O9 -69.0(8) . .
C16 O9 C17 C18 175.5(7) . .
K2 O9 C17 C18 -60.4(8) . .
C19 O10 C18 C17 -169.9(8) . .
K2 O10 C18 C17 -39.8(9) . .
O9 C17 C18 O10 68.2(10) . .
C18 O10 C19 C20 -178.6(8) . .
K2 O10 C19 C20 50.6(9) . .
C21 O11 C20 C19 173.5(8) . .
K2 O11 C20 C19 51.2(9) . .
O10 C19 C20 O11 -69.4(10) . .
C20 O11 C21 C22 175.3(8) . .
K2 O11 C21 C22 -59.5(8) . .
C23 O12 C22 C21 -177.4(7) . .
K2 O12 C22 C21 -35.5(9) . .
O11 C21 C22 O12 65.7(10) . .
C22 O12 C23 C24 -179.1(7) . .
K2 O12 C23 C24 39.8(9) . .
C13 O7 C24 C23 -175.5(8) . .
K2 O7 C24 C23 55.8(9) . .
O12 C23 C24 O7 -63.8(10) . .
O13 K3 O13 C26 -50(6) 3_676 .
O15 K3 O13 C26 -34.6(6) . .
O15 K3 O13 C26 145.4(6) 3_676 .
O14 K3 O13 C26 -19.3(5) . .
O14 K3 O13 C26 160.6(5) 3_676 .
N4 K3 O13 C26 -130.4(6) . .
N4 K3 O13 C26 49.6(6) 3_676 .
C30 K3 O13 C26 -19.5(7) . .
C30 K3 O13 C26 160.5(7) 3_676 .
O13 K3 O13 C25 173(6) 3_676 .
O15 K3 O13 C25 -171.6(5) . .
O15 K3 O13 C25 8.4(5) 3_676 .
O14 K3 O13 C25 -156.4(5) . .
O14 K3 O13 C25 23.6(5) 3_676 .
N4 K3 O13 C25 92.6(5) . .
N4 K3 O13 C25 -87.4(5) 3_676 .
C30 K3 O13 C25 -156.6(5) . .
C30 K3 O13 C25 23.4(5) 3_676 .
O13 K3 O14 C28 37.4(6) 3_676 .
O13 K3 O14 C28 -142.6(6) . .
O15 K3 O14 C28 21.8(5) . .
O15 K3 O14 C28 -158.2(5) 3_676 .
O14 K3 O14 C28 149(7) 3_676 .
N4 K3 O14 C28 -64.9(6) . .
N4 K3 O14 C28 115.1(6) 3_676 .
C30 K3 O14 C28 37.3(5) . .
C30 K3 O14 C28 -142.7(5) 3_676 .
O13 K3 O14 C27 165.8(5) 3_676 .
O13 K3 O14 C27 -14.2(5) . .
O15 K3 O14 C27 150.2(5) . .
O15 K3 O14 C27 -29.8(5) 3_676 .
O14 K3 O14 C27 -82(7) 3_676 .
N4 K3 O14 C27 63.6(6) . .
N4 K3 O14 C27 -116.4(6) 3_676 .
C30 K3 O14 C27 165.7(5) . .
C30 K3 O14 C27 -14.3(5) 3_676 .
O13 K3 O15 C30 -27.0(4) 3_676 .
O13 K3 O15 C30 153.0(4) . .
O15 K3 O15 C30 -14(5) 3_676 .
O14 K3 O15 C30 137.6(5) . .
O14 K3 O15 C30 -42.4(5) 3_676 .
N4 K3 O15 C30 -115.8(5) . .
N4 K3 O15 C30 64.2(5) 3_676 .
C30 K3 O15 C30 180.000(4) 3_676 .
O13 K3 O15 C29 -152.2(6) 3_676 .
O13 K3 O15 C29 27.8(6) . .
O15 K3 O15 C29 -139(5) 3_676 .
O14 K3 O15 C29 12.4(5) . .
O14 K3 O15 C29 -167.6(5) 3_676 .
N4 K3 O15 C29 119.0(6) . .
N4 K3 O15 C29 -61.0(6) 3_676 .
C30 K3 O15 C29 -125.2(7) . .
C30 K3 O15 C29 54.8(7) 3_676 .
C26 O13 C25 C30 -179.5(7) . 3_676
K3 O13 C25 C30 -41.8(8) . 3_676
C25 O13 C26 C27 -170.9(7) . .
K3 O13 C26 C27 51.5(8) . .
C28 O14 C27 C26 175.0(6) . .
K3 O14 C27 C26 45.1(7) . .
O13 C26 C27 O14 -65.0(9) . .
C27 O14 C28 C29 178.2(6) . .
K3 O14 C28 C29 -53.0(7) . .
C30 O15 C29 C28 -166.6(7) . .
K3 O15 C29 C28 -44.1(9) . .
O14 C28 C29 O15 64.8(9) . .
C29 O15 C30 C25 -172.7(7) . 3_676
K3 O15 C30 C25 60.0(7) . 3_676
C29 O15 C30 K3 127.4(7) . .
O13 K3 C30 O15 143.6(6) 3_676 .
O13 K3 C30 O15 -36.4(6) . .
O15 K3 C30 O15 179.999(4) 3_676 .
O14 K3 C30 O15 -36.5(4) . .
O14 K3 C30 O15 143.5(4) 3_676 .
N4 K3 C30 O15 68.2(5) . .
N4 K3 C30 O15 -111.8(5) 3_676 .
C30 K3 C30 O15 -173(12) 3_676 .
O13 K3 C30 C25 20.3(5) 3_676 3_676
O13 K3 C30 C25 -159.7(5) . 3_676
O15 K3 C30 C25 -123.4(8) . 3_676
O15 K3 C30 C25 56.6(8) 3_676 3_676
O14 K3 C30 C25 -159.9(5) . 3_676
O14 K3 C30 C25 20.1(5) 3_676 3_676
N4 K3 C30 C25 -55.2(6) . 3_676
N4 K3 C30 C25 124.8(6) 3_676 3_676
C30 K3 C30 C25 63(12) 3_676 3_676
O3 K1 N1 C40 -132.2(7) . .
O3 K1 N1 C40 47.8(7) 3_757 .
O1 K1 N1 C40 -13.7(7) . .
O1 K1 N1 C40 166.3(7) 3_757 .
O2 K1 N1 C40 105.1(6) 3_757 .
O2 K1 N1 C40 -74.9(6) . .
N1 K1 N1 C40 -137(13) 3_757 .
O12 K2 N2 C41 172.5(8) . .
O9 K2 N2 C41 -6.1(7) . .
O8 K2 N2 C41 -66.8(7) . .
O11 K2 N2 C41 109.6(7) . .
O10 K2 N2 C41 53.3(7) . .
O7 K2 N2 C41 -125.3(8) . .
N3 K2 N2 C41 130.1(8) . .
K1 N1 C40 C41 -50.0(9) . .
K2 N2 C41 C40 -63.2(9) . .
N1 C40 C41 N2 -61.4(9) . .
O12 K2 N3 C42 -8(2) . .
O9 K2 N3 C42 166(2) . .
O8 K2 N3 C42 -128(2) . .
O11 K2 N3 C42 53(2) . .
O10 K2 N3 C42 115(2) . .
O7 K2 N3 C42 -59(2) . .
N2 K2 N3 C42 33(3) . .
K2 N3 C42 C42 74(3) . 3_767
O13 K3 N4 C44 -58.3(12) 3_676 .
O13 K3 N4 C44 121.7(12) . .
O15 K3 N4 C44 3.5(12) . .
O15 K3 N4 C44 -176.5(12) 3_676 .
O14 K3 N4 C44 63.3(12) . .
O14 K3 N4 C44 -116.7(12) 3_676 .
N4 K3 N4 C44 -30(10) 3_676 .
C30 K3 N4 C44 -17.6(13) . .
C30 K3 N4 C44 162.4(13) 3_676 .
K3 N4 C44 C45 -65.9(16) . .
N4 C44 C45 N5 -73.2(16) . .
